data_1575751
loop_
_publ_author_name
'\"Ozcan, Elif'
'Zorlu, Yunus'

_publ_section_title
;
 Bipyridine-functionalized Cd(ii) coordination frameworks based on robust
 cyclophosphazenes: structural engineering toward enhanced photocatalytic
 activity
;
_journal_issue 42
_journal_name_full CrystEngComm
_journal_page_first 6913
_journal_page_last 6925
_journal_paper_doi 10.1039/D5CE00433K
_journal_volume 27
_journal_year 2025
_chemical_formula_moiety 'C68 H50 Cd2 N7 O17 P3, 3[C3H7NO]'
_chemical_formula_sum 'C77 H71 Cd2 N10 O20 P3'
_chemical_formula_weight 1774.14
_space_group_crystal_system triclinic
_space_group_IT_number 2
_space_group_name_Hall '-P 1'
_space_group_name_H-M_alt 'P -1'
_atom_sites_solution_hydrogens mixed
_atom_sites_solution_primary dual
_audit_creation_date 2025-08-31
_audit_creation_method
;
Olex2 1.5
(compiled 2025.07.13 svn.rb7424aed for OlexSys, GUI svn.r7314)
;
_audit_update_record
;
2025-09-09 deposited with the CCDC.	2025-09-15 downloaded from the CCDC.
;
_cell_angle_alpha 75.499(11)
_cell_angle_beta 78.521(12)
_cell_angle_gamma 84.495(13)
_cell_formula_units_Z 2
_cell_length_a 12.229(8)
_cell_length_b 17.228(11)
_cell_length_c 19.403(12)
_cell_measurement_reflns_used 3790
_cell_measurement_temperature 298
_cell_measurement_theta_max 19.83
_cell_measurement_theta_min 2.19
_cell_volume 3874(4)
_computing_cell_refinement 'SAINT V8.40A (Bruker, 2019)'
_computing_data_collection 'APEX2 v2019.1-0 (Bruker AXS, 2019)'
_computing_data_reduction 'SAINT V8.40A (Bruker, 2019)'
_computing_molecular_graphics 'Olex2 1.5 (Dolomanov et al., 2009)'
_computing_publication_material 'Olex2 1.5 (Dolomanov et al., 2009)'
_computing_structure_refinement 'SHELXL 2019/3 (Sheldrick, 2015)'
_computing_structure_solution 'SHELXT 2014/5 (Sheldrick, 2014)'
_diffrn_ambient_temperature 298
_diffrn_detector 'Bruker APEX2 area detector'
_diffrn_detector_area_resol_mean 7.9
_diffrn_detector_type 'CCD area detector'
_diffrn_measured_fraction_theta_full 0.999
_diffrn_measured_fraction_theta_max 0.999
_diffrn_measurement_device 'three-circle diffractometer'
_diffrn_measurement_device_type 'Bruker SMART APEX2 area detector'
_diffrn_measurement_method '\w and \f scans'
_diffrn_radiation_monochromator 'mirror optics'
_diffrn_radiation_probe x-ray
_diffrn_radiation_type MoK\a
_diffrn_radiation_wavelength 0.71073
_diffrn_reflns_av_R_equivalents 0.2196
_diffrn_reflns_av_unetI/netI 0.1723
_diffrn_reflns_Laue_measured_fraction_full 0.999
_diffrn_reflns_Laue_measured_fraction_max 0.999
_diffrn_reflns_limit_h_max 10
_diffrn_reflns_limit_h_min -10
_diffrn_reflns_limit_k_max 15
_diffrn_reflns_limit_k_min -15
_diffrn_reflns_limit_l_max 17
_diffrn_reflns_limit_l_min -17
_diffrn_reflns_number 31349
_diffrn_reflns_point_group_measured_fraction_full 0.999
_diffrn_reflns_point_group_measured_fraction_max 0.999
_diffrn_reflns_theta_full 18.499
_diffrn_reflns_theta_max 18.499
_diffrn_reflns_theta_min 1.439
_diffrn_source 'microfocus sealed X-ray tube'
_diffrn_source_type 'Incoatec I\ms'
_diffrn_standards_number 0
_exptl_absorpt_coefficient_mu 0.690
_exptl_absorpt_correction_T_max 0.5715
_exptl_absorpt_correction_T_min 0.4072
_exptl_absorpt_correction_type multi-scan
_exptl_absorpt_process_details
;
SADABS-2016/2 (Bruker,2016/2) was used for absorption correction.
wR2(int) was 0.1462 before and 0.0989 after correction.
The Ratio of minimum to maximum transmission is 0.7125.
The \l/2 correction factor is Not present.
;
_exptl_crystal_colour 'clear light yellow'
_exptl_crystal_colour_lustre clear
_exptl_crystal_colour_modifier light
_exptl_crystal_colour_primary yellow
_exptl_crystal_density_diffrn 1.521
_exptl_crystal_description needle
_exptl_crystal_F_000 1808
_exptl_crystal_size_max 0.12
_exptl_crystal_size_mid 0.09
_exptl_crystal_size_min 0.08
_refine_diff_density_max 0.590
_refine_diff_density_min -0.393
_refine_diff_density_rms 0.083
_refine_ls_extinction_coef 0.0037(4)
_refine_ls_extinction_expression Fc^*^=kFc[1+0.001xFc^2^\l^3^/sin(2\q)]^-1/4^
_refine_ls_extinction_method 'SHELXL-2019/2 (Sheldrick 2019)'
_refine_ls_goodness_of_fit_ref 0.988
_refine_ls_hydrogen_treatment constr
_refine_ls_matrix_type full
_refine_ls_number_parameters 878
_refine_ls_number_reflns 5764
_refine_ls_number_restraints 404
_refine_ls_restrained_S_all 0.971
_refine_ls_R_factor_all 0.1254
_refine_ls_R_factor_gt 0.0722
_refine_ls_shift/su_max 0.000
_refine_ls_shift/su_mean 0.000
_refine_ls_structure_factor_coef Fsqd
_refine_ls_weighting_details 'w=1/[\s^2^(Fo^2^)+(0.0263P)^2^] where P=(Fo^2^+2Fc^2^)/3'
_refine_ls_weighting_scheme calc
_refine_ls_wR_factor_gt 0.1607
_refine_ls_wR_factor_ref 0.1777
_reflns_Friedel_coverage 0.000
_reflns_number_gt 3310
_reflns_number_total 5764
_reflns_threshold_expression 'I > 2\s(I)'
_cod_data_source_file d5ce00433k2.cif
_cod_data_source_block h4l2_cd_22bpy
_cod_depositor_comments 'Adding full bibliography for 1575749--1575751.cif.'
_cod_database_code 1575751
_shelx_shelxl_version_number 2019/3
_shelx_space_group_comment
;
The symmetry employed for this shelxl refinement is uniquely defined
by the following loop, which should always be used as a source of
symmetry information in preference to the above space-group names.
They are only intended as comments.
;
_shelx_estimated_absorpt_t_max 0.947
_shelx_estimated_absorpt_t_min 0.922
_olex2_refinement_description
;
1. Restrained distances
 O14-C44 = O13-C44
 1.25 with sigma of 0.01
 O14-O13
 2.2 with sigma of 0.01
 C35-C34
 1.44 with sigma of 0.02
 C44-C42
 1.4 with sigma of 0.01
 C51-C48
 1.4 with sigma of 0.01
 C42-O14
 2.4 with sigma of 0.01
 C42-O13
 2.4 with sigma of 0.01
2. Uiso/Uaniso restraints and constraints
O1 \\sim C31: within 2A with sigma of 0.01 and sigma for terminal atoms of 0.02
within 2A
3. Rigid body (RIGU) restrains
 C63, C62, C61, C60, C59, N6
 with sigma for 1-2 distances of 0.001 and sigma for 1-3 distances of 0.001
 C39, C38, C43, C42, C41, C40, C44, O13, O14
 with sigma for 1-2 distances of 0.001 and sigma for 1-3 distances of 0.001
 C20, C19, C18, C17, C16, C15, C14, C13, C12, C11, C10, C1, C2, C3, C4, C5, C6,
  C7, C9, C8
 with sigma for 1-2 distances of 0.001 and sigma for 1-3 distances of 0.001
 C31, C37, C36, C34, C33, C32, C35, O15, O16
 with sigma for 1-2 distances of 0.001 and sigma for 1-3 distances of 0.001
 C51, O10, O9, C48, C49, C50, C45, C46, C47, O6
 with sigma for 1-2 distances of 0.001 and sigma for 1-3 distances of 0.001
4.a Rotating group:
 O11(H11A,H11B), O12(H12A,H12B), O17(H17A,H17B)
4.b Aromatic/amide H refined with riding coordinates:
 C2(H2), C3(H3), C5(H5), C6(H6), C7(H7), C8(H8), C13(H13), C14(H14), C15(H15),
 C16(H16), C18(H18), C19(H19), C21(H21), C22(H22), C23(H23), C24(H24), C27(H27),
  C28(H28), C29(H29), C30(H30), C32(H32), C33(H33), C36(H36), C37(H37),
 C38(H38), C40(H40), C41(H41), C43(H43), C46(H46), C47(H47), C49(H49), C50(H50),
  C53(H53), C54(H54), C56(H56), C57(H57), C59(H59), C60(H60), C61(H61),
 C62(H62), C65(H65), C66(H66), C67(H67), C68(H68)
;
_smtbx_masks_void_probe_radius 1.2
_smtbx_masks_void_truncation_radius 1.2
_olex2_submission_special_instructions 'No special instructions were received'

loop_
_space_group_symop_operation_xyz
'x, y, z'
'-x, -y, -z'

loop_
_atom_site_label
_atom_site_type_symbol
_atom_site_fract_x
_atom_site_fract_y
_atom_site_fract_z
_atom_site_U_iso_or_equiv
_atom_site_adp_type
_atom_site_occupancy
_atom_site_site_symmetry_order
_atom_site_calc_flag
_atom_site_refinement_flags_posn
_atom_site_refinement_flags_adp
_atom_site_refinement_flags_occupancy
_atom_site_disorder_assembly
_atom_site_disorder_group
Cd1 Cd 0.67612(12) 0.05814(7) 0.59738(6) 0.0760(6) Uani 1 1 d . . . . .
Cd2 Cd 0.30506(11) 0.98494(7) 0.88510(7) 0.0769(6) Uani 1 1 d . . . . .
P1 P 0.7642(5) 0.5248(2) 0.8421(2) 0.0626(14) Uani 1 1 d . . . . .
P2 P 0.5564(5) 0.4692(2) 0.8456(2) 0.0682(15) Uani 1 1 d . . . . .
P3 P 0.6946(5) 0.5266(2) 0.7147(2) 0.0627(14) Uani 1 1 d . . . . .
O1 O 0.5360(9) 0.3776(5) 0.8741(4) 0.077(3) Uani 1 1 d . U . . .
O2 O 0.4381(10) 0.5018(7) 0.8787(5) 0.080(3) Uani 1 1 d . . . . .
O3 O 0.7521(9) 0.4728(5) 0.6613(5) 0.073(3) Uani 1 1 d . . . . .
O4 O 0.6687(9) 0.6105(5) 0.6589(5) 0.064(3) Uani 1 1 d . . . . .
O5 O 0.8604(9) 0.4714(6) 0.8774(5) 0.080(3) Uani 1 1 d . . . . .
O6 O 0.7910(9) 0.6038(5) 0.8626(5) 0.073(3) Uani 1 1 d . . . . .
O7 O 0.3388(10) 0.8804(6) 0.8234(7) 0.092(4) Uani 1 1 d . . . . .
O8 O 0.3395(9) 0.8498(6) 0.9403(7) 0.085(4) Uani 1 1 d . . . . .
O9 O 0.7969(10) 0.9587(6) 0.6641(6) 0.102(4) Uani 1 1 d . . . . .
O10 O 0.6189(10) 0.9395(6) 0.6819(5) 0.075(3) Uani 1 1 d . . . . .
O11 O 0.3012(13) 1.0721(6) 0.7764(6) 0.130(5) Uani 1 1 d . . . . .
H11A H 0.368732 1.083984 0.755141 0.194 Uiso 1 1 d R U . . .
H11B H 0.269376 1.117708 0.782354 0.194 Uiso 1 1 d R U . . .
O12 O 0.1150(9) 0.9672(6) 0.9238(7) 0.103(4) Uani 1 1 d . . . . .
H12A H 0.070276 1.011298 0.905459 0.155 Uiso 1 1 d R U . . .
H12B H 0.091209 0.962493 0.973352 0.155 Uiso 1 1 d R U . . .
O13 O 1.0746(14) 0.1404(8) 0.8211(8) 0.231(8) Uani 1 1 d D . . . .
O14 O 0.9612(11) 0.0946(6) 0.9231(7) 0.154(5) Uani 1 1 d D . . . .
O15 O 0.5095(14) 0.1247(7) 0.6874(6) 0.132(4) Uani 1 1 d . . . . .
O16 O 0.6812(13) 0.1495(6) 0.6597(6) 0.120(4) Uani 1 1 d . . . . .
O17 O 0.8519(11) 0.0926(8) 0.5265(6) 0.144(5) Uani 1 1 d . . . . .
H17A H 0.914609 0.088689 0.540794 0.216 Uiso 1 1 d R U . . .
H17B H 0.867827 0.111736 0.480574 0.216 Uiso 1 1 d R U . . .
N1 N 0.6482(12) 0.4921(7) 0.8835(6) 0.065(4) Uani 1 1 d . . . . .
N2 N 0.5785(12) 0.4964(6) 0.7599(6) 0.066(4) Uani 1 1 d . . . . .
N3 N 0.7905(10) 0.5382(6) 0.7552(6) 0.067(4) Uani 1 1 d . . . . .
N4 N 0.5863(11) 0.1358(9) 0.5055(7) 0.070(4) Uani 1 1 d . . . . .
N5 N 0.6738(12) -0.0101(10) 0.5049(8) 0.068(4) Uani 1 1 d . . . . .
N6 N 0.4854(12) 1.0201(7) 0.8818(6) 0.076(4) Uani 1 1 d . . . . .
N7 N 0.2980(18) 1.0784(8) 0.9567(7) 0.071(5) Uani 1 1 d . . . . .
C1 C 0.7115(13) 0.4764(8) 0.5966(8) 0.066(4) Uani 1 1 d . . . . .
C2 C 0.6608(14) 0.4083(9) 0.5912(8) 0.082(5) Uani 1 1 d . . . . .
H2 H 0.647736 0.363725 0.629820 0.099 Uiso 1 1 calc R U . . .
C3 C 0.6320(17) 0.4117(10) 0.5259(9) 0.115(7) Uani 1 1 d . . . . .
H3 H 0.602424 0.366168 0.520720 0.138 Uiso 1 1 calc R U . . .
C4 C 0.6428(13) 0.4760(10) 0.4678(9) 0.075(4) Uani 1 1 d . . . . .
C5 C 0.6065(15) 0.4776(11) 0.4040(9) 0.106(6) Uani 1 1 d . . . . .
H5 H 0.572778 0.433174 0.399942 0.127 Uiso 1 1 calc R U . . .
C6 C 0.6201(16) 0.5467(11) 0.3443(10) 0.109(6) Uani 1 1 d . . . . .
H6 H 0.599930 0.546730 0.300554 0.131 Uiso 1 1 calc R U . . .
C7 C 0.6645(14) 0.6135(10) 0.3541(9) 0.091(5) Uani 1 1 d . . . . .
H7 H 0.669991 0.660078 0.317144 0.110 Uiso 1 1 calc R U . . .
C8 C 0.7004(12) 0.6125(9) 0.4171(8) 0.075(5) Uani 1 1 d . . . . .
H8 H 0.728168 0.659076 0.421581 0.090 Uiso 1 1 calc R U . . .
C9 C 0.6970(12) 0.5437(9) 0.4754(8) 0.064(4) Uani 1 1 d . . . . .
C10 C 0.7359(13) 0.5426(8) 0.5402(8) 0.062(3) Uani 1 1 d . . . . .
C11 C 0.7894(13) 0.6106(8) 0.5487(7) 0.054(3) Uani 1 1 d . . . . .
C12 C 0.8890(14) 0.6412(9) 0.5007(8) 0.073(4) Uani 1 1 d . . . . .
C13 C 0.9441(14) 0.6088(10) 0.4414(9) 0.090(5) Uani 1 1 d . . . . .
H13 H 0.915680 0.564099 0.433749 0.108 Uiso 1 1 calc R U . . .
C14 C 1.0369(15) 0.6410(11) 0.3954(10) 0.105(5) Uani 1 1 d . . . . .
H14 H 1.070809 0.617866 0.357485 0.126 Uiso 1 1 calc R U . . .
C15 C 1.0833(17) 0.7115(12) 0.4055(11) 0.126(7) Uani 1 1 d . . . . .
H15 H 1.146376 0.734558 0.374860 0.152 Uiso 1 1 calc R U . . .
C16 C 1.0295(16) 0.7415(11) 0.4619(10) 0.118(6) Uani 1 1 d . . . . .
H16 H 1.055353 0.788452 0.466958 0.142 Uiso 1 1 calc R U . . .
C17 C 0.9417(15) 0.7095(10) 0.5114(9) 0.087(5) Uani 1 1 d . . . . .
C18 C 0.8909(14) 0.7399(9) 0.5704(8) 0.082(5) Uani 1 1 d . . . . .
H18 H 0.918020 0.786082 0.576033 0.099 Uiso 1 1 calc R U . . .
C19 C 0.8056(13) 0.7065(8) 0.6192(8) 0.063(4) Uani 1 1 d . . . . .
H19 H 0.778791 0.725174 0.660745 0.076 Uiso 1 1 calc R U . . .
C20 C 0.7581(14) 0.6432(9) 0.6063(9) 0.063(4) Uani 1 1 d . . . . .
C21 C 0.5374(16) 0.2066(12) 0.5053(9) 0.088(6) Uani 1 1 d . . . . .
H21 H 0.532385 0.224004 0.547503 0.105 Uiso 1 1 calc R U . . .
C22 C 0.4900(15) 0.2613(10) 0.4482(12) 0.086(6) Uani 1 1 d . . . . .
H22 H 0.457749 0.311566 0.451810 0.104 Uiso 1 1 calc R U . . .
C23 C 0.4975(16) 0.2316(13) 0.3884(11) 0.098(6) Uani 1 1 d . . . . .
H23 H 0.471039 0.262969 0.348032 0.118 Uiso 1 1 calc R U . . .
C24 C 0.5448(15) 0.1541(13) 0.3869(11) 0.090(6) Uani 1 1 d . . . . .
H24 H 0.546608 0.133466 0.346711 0.108 Uiso 1 1 calc R U . . .
C25 C 0.5882(15) 0.1094(11) 0.4451(10) 0.063(5) Uani 1 1 d . . . . .
C26 C 0.6334(14) 0.0279(12) 0.4476(11) 0.069(5) Uani 1 1 d . . . . .
C27 C 0.6408(17) -0.0097(13) 0.3887(10) 0.100(7) Uani 1 1 d . . . . .
H27 H 0.616370 0.017491 0.346274 0.120 Uiso 1 1 calc R U . . .
C28 C 0.6842(17) -0.0857(15) 0.3966(11) 0.103(7) Uani 1 1 d . . . . .
H28 H 0.685025 -0.112419 0.360344 0.123 Uiso 1 1 calc R U . . .
C29 C 0.7283(15) -0.1254(10) 0.4587(13) 0.091(6) Uani 1 1 d . . . . .
H29 H 0.761767 -0.176865 0.463712 0.109 Uiso 1 1 calc R U . . .
C30 C 0.7192(16) -0.0854(13) 0.5091(9) 0.083(6) Uani 1 1 d . . . . .
H30 H 0.746228 -0.110966 0.551010 0.100 Uiso 1 1 calc R U . . .
C31 C 0.5494(18) 0.3236(9) 0.8300(8) 0.073(4) Uani 1 1 d . U . . .
C32 C 0.6552(16) 0.2973(8) 0.8059(8) 0.079(4) Uani 1 1 d . . . . .
H32 H 0.716124 0.315620 0.818154 0.095 Uiso 1 1 calc R U . . .
C33 C 0.6706(16) 0.2422(8) 0.7624(8) 0.090(4) Uani 1 1 d . . . . .
H33 H 0.742436 0.223374 0.745874 0.107 Uiso 1 1 calc R U . . .
C34 C 0.5775(19) 0.2147(9) 0.7430(8) 0.088(4) Uani 1 1 d D . . . .
C35 C 0.594(2) 0.1599(13) 0.6944(12) 0.132(7) Uani 1 1 d D . . . .
C36 C 0.4710(18) 0.2395(10) 0.7741(9) 0.103(5) Uani 1 1 d . . . . .
H36 H 0.408907 0.219623 0.764602 0.124 Uiso 1 1 calc R U . . .
C37 C 0.4541(16) 0.2941(9) 0.8198(9) 0.090(4) Uani 1 1 d . . . . .
H37 H 0.383123 0.309127 0.841530 0.108 Uiso 1 1 calc R U . . .
C38 C 0.9535(17) 0.3768(10) 0.8108(10) 0.117(6) Uani 1 1 d . . . . .
H38 H 0.975623 0.418284 0.770715 0.141 Uiso 1 1 calc R U . . .
C39 C 0.8830(15) 0.3932(11) 0.8744(10) 0.086(5) Uani 1 1 d . . . . .
C40 C 0.8535(15) 0.3295(9) 0.9357(10) 0.099(5) Uani 1 1 d . . . . .
H40 H 0.813708 0.340649 0.978467 0.118 Uiso 1 1 calc R U . . .
C41 C 0.8821(16) 0.2538(10) 0.9327(11) 0.113(6) Uani 1 1 d . . . . .
H41 H 0.854679 0.212625 0.971737 0.136 Uiso 1 1 calc R U . . .
C42 C 0.9518(15) 0.2344(7) 0.8728(10) 0.115(6) Uani 1 1 d D . . . .
C43 C 0.9884(18) 0.2974(11) 0.8102(11) 0.132(6) Uani 1 1 d . . . . .
H43 H 1.034916 0.285304 0.769693 0.159 Uiso 1 1 calc R U . . .
C44 C 0.9944(16) 0.1531(7) 0.8708(10) 0.151(7) Uani 1 1 d D . . . .
C45 C 0.7656(15) 0.6816(9) 0.8240(8) 0.063(4) Uani 1 1 d . . . . .
C46 C 0.8484(15) 0.7308(9) 0.7995(8) 0.079(4) Uani 1 1 d . . . . .
H46 H 0.918097 0.713568 0.811514 0.095 Uiso 1 1 calc R U . . .
C47 C 0.8347(14) 0.8092(9) 0.7551(8) 0.076(4) Uani 1 1 d . . . . .
H47 H 0.895942 0.840930 0.735755 0.091 Uiso 1 1 calc R U . . .
C48 C 0.7314(15) 0.8377(8) 0.7411(7) 0.065(4) Uani 1 1 d D . . . .
C49 C 0.6419(14) 0.7860(8) 0.7713(7) 0.067(4) Uani 1 1 d . . . . .
H49 H 0.570047 0.804138 0.763929 0.080 Uiso 1 1 calc R U . . .
C50 C 0.6594(14) 0.7100(9) 0.8109(7) 0.071(4) Uani 1 1 d . . . . .
H50 H 0.599592 0.676710 0.829470 0.085 Uiso 1 1 calc R U . . .
C51 C 0.7121(17) 0.9143(8) 0.6948(8) 0.072(4) Uani 1 1 d D . . . .
C52 C 0.4177(13) 0.5829(10) 0.8769(10) 0.064(5) Uani 1 1 d . . . . .
C53 C 0.3866(13) 0.6366(12) 0.8187(9) 0.071(5) Uani 1 1 d . . . . .
H53 H 0.379658 0.619530 0.778023 0.085 Uiso 1 1 calc R U . . .
C54 C 0.3655(12) 0.7162(10) 0.8203(9) 0.064(5) Uani 1 1 d . . . . .
H54 H 0.346951 0.752700 0.779617 0.077 Uiso 1 1 calc R U . . .
C55 C 0.3713(14) 0.7433(10) 0.8809(12) 0.074(5) Uani 1 1 d . . . . .
C56 C 0.3994(13) 0.6889(12) 0.9389(9) 0.066(5) Uani 1 1 d . . . . .
H56 H 0.403504 0.705621 0.980299 0.079 Uiso 1 1 calc R U . . .
C57 C 0.4220(14) 0.6090(11) 0.9379(9) 0.078(6) Uani 1 1 d . . . . .
H57 H 0.440339 0.572625 0.978710 0.093 Uiso 1 1 calc R U . . .
C58 C 0.3485(14) 0.8286(10) 0.8808(10) 0.063(5) Uani 1 1 d . . . . .
C59 C 0.5757(16) 0.9913(10) 0.8425(9) 0.082(5) Uani 1 1 d . . . . .
H59 H 0.564259 0.955818 0.815810 0.098 Uiso 1 1 calc R U . . .
C60 C 0.6856(16) 1.0103(10) 0.8386(9) 0.093(5) Uani 1 1 d . . . . .
H60 H 0.746562 0.990301 0.809897 0.111 Uiso 1 1 calc R U . . .
C61 C 0.6951(15) 1.0615(9) 0.8814(8) 0.080(4) Uani 1 1 d . . . . .
H61 H 0.766468 1.075734 0.881759 0.096 Uiso 1 1 calc R U . . .
C62 C 0.6102(14) 1.0918(9) 0.9217(8) 0.072(5) Uani 1 1 d . . . . .
H62 H 0.620700 1.125055 0.950690 0.086 Uiso 1 1 calc R U . . .
C63 C 0.5051(16) 1.0716(9) 0.9188(8) 0.066(4) Uani 1 1 d . . . . .
C64 C 0.4019(18) 1.1029(10) 0.9586(8) 0.054(4) Uani 1 1 d . . . . .
C65 C 0.400(2) 1.1624(11) 1.0000(10) 0.092(6) Uani 1 1 d . . . . .
H65 H 0.467427 1.183008 1.001108 0.111 Uiso 1 1 calc R U . . .
C66 C 0.301(2) 1.1898(12) 1.0384(12) 0.107(8) Uani 1 1 d . . . . .
H66 H 0.303010 1.224966 1.067509 0.128 Uiso 1 1 calc R U . . .
C67 C 0.205(2) 1.1647(15) 1.0327(10) 0.105(7) Uani 1 1 d . . . . .
H67 H 0.137638 1.184912 1.054408 0.125 Uiso 1 1 calc R U . . .
C68 C 0.209(2) 1.1054(11) 0.9920(12) 0.091(6) Uani 1 1 d . . . . .
H68 H 0.141693 1.085065 0.991172 0.109 Uiso 1 1 calc R U . . .

loop_
_atom_site_aniso_label
_atom_site_aniso_U_11
_atom_site_aniso_U_22
_atom_site_aniso_U_33
_atom_site_aniso_U_23
_atom_site_aniso_U_13
_atom_site_aniso_U_12
Cd1 0.1473(14) 0.0419(9) 0.0443(9) -0.0132(6) -0.0277(8) -0.0026(8)
Cd2 0.1222(13) 0.0473(9) 0.0704(10) -0.0231(7) -0.0316(9) 0.0044(8)
P1 0.105(4) 0.037(3) 0.048(3) -0.007(2) -0.029(3) 0.005(3)
P2 0.141(5) 0.030(3) 0.038(3) -0.012(2) -0.022(3) 0.001(3)
P3 0.115(5) 0.038(3) 0.036(3) -0.012(3) -0.021(3) 0.013(3)
O1 0.167(9) 0.032(7) 0.027(6) -0.005(5) -0.011(6) -0.003(6)
O2 0.143(12) 0.043(9) 0.055(7) -0.023(6) -0.015(7) 0.010(7)
O3 0.141(10) 0.038(7) 0.038(7) -0.008(5) -0.027(7) 0.023(6)
O4 0.124(10) 0.016(6) 0.050(7) -0.006(5) -0.018(7) 0.009(6)
O5 0.139(10) 0.040(7) 0.070(8) -0.004(6) -0.054(7) 0.012(7)
O6 0.128(8) 0.039(5) 0.060(7) -0.015(5) -0.039(6) 0.007(5)
O7 0.157(12) 0.034(8) 0.096(10) -0.013(7) -0.053(9) 0.001(7)
O8 0.135(11) 0.042(8) 0.086(9) -0.019(7) -0.037(8) -0.001(6)
O9 0.138(7) 0.066(7) 0.100(9) 0.005(6) -0.043(7) -0.017(6)
O10 0.123(7) 0.056(7) 0.037(6) 0.000(5) -0.016(6) 0.008(5)
O11 0.243(16) 0.080(9) 0.072(9) -0.017(7) -0.065(10) 0.033(9)
O12 0.104(10) 0.082(9) 0.142(11) -0.045(8) -0.058(8) 0.029(7)
O13 0.34(2) 0.144(12) 0.216(14) -0.079(9) -0.105(11) 0.164(12)
O14 0.210(13) 0.059(7) 0.249(13) -0.056(7) -0.172(10) 0.041(8)
O15 0.277(11) 0.073(9) 0.072(8) -0.027(7) -0.084(8) 0.001(8)
O16 0.271(11) 0.040(7) 0.067(9) -0.034(6) -0.053(8) 0.015(7)
O17 0.153(12) 0.194(16) 0.095(10) -0.064(11) 0.027(9) -0.085(12)
N1 0.113(12) 0.058(9) 0.028(8) -0.001(7) -0.040(9) 0.004(9)
N2 0.122(13) 0.044(8) 0.031(9) -0.011(6) -0.017(9) 0.004(8)
N3 0.092(10) 0.056(9) 0.051(10) -0.013(7) -0.010(8) -0.002(7)
N4 0.127(13) 0.031(10) 0.056(11) -0.014(8) -0.029(9) 0.009(9)
N5 0.130(13) 0.035(11) 0.048(11) -0.023(8) -0.021(9) -0.003(9)
N6 0.118(10) 0.075(10) 0.048(9) -0.024(6) -0.030(7) -0.006(7)
N7 0.084(14) 0.057(11) 0.065(11) -0.019(8) 0.003(11) 0.011(11)
C1 0.113(11) 0.032(6) 0.052(6) -0.012(5) -0.019(6) 0.006(6)
C2 0.143(13) 0.048(7) 0.060(7) -0.019(6) -0.016(8) -0.014(7)
C3 0.209(19) 0.077(8) 0.072(7) -0.015(6) -0.040(9) -0.047(9)
C4 0.098(11) 0.072(7) 0.060(7) -0.022(5) -0.015(7) -0.013(7)
C5 0.155(16) 0.107(10) 0.071(8) -0.020(6) -0.036(9) -0.045(10)
C6 0.147(17) 0.122(11) 0.071(8) -0.012(6) -0.045(9) -0.050(10)
C7 0.113(14) 0.104(9) 0.065(7) -0.003(7) -0.046(8) -0.029(9)
C8 0.096(12) 0.075(7) 0.060(7) -0.003(5) -0.039(7) -0.015(7)
C9 0.084(10) 0.061(6) 0.050(6) -0.015(4) -0.018(6) -0.001(6)
C10 0.096(9) 0.040(6) 0.051(6) -0.009(4) -0.024(5) 0.005(6)
C11 0.085(7) 0.033(6) 0.043(7) 0.001(5) -0.028(5) 0.010(5)
C12 0.093(8) 0.055(8) 0.061(8) 0.003(6) -0.017(5) 0.002(6)
C13 0.101(11) 0.086(10) 0.075(9) -0.014(7) -0.003(7) -0.007(7)
C14 0.104(12) 0.098(12) 0.090(11) 0.000(9) 0.005(7) -0.003(8)
C15 0.127(14) 0.116(13) 0.107(12) -0.006(10) 0.035(9) -0.038(10)
C16 0.127(11) 0.104(11) 0.101(11) -0.004(9) 0.022(8) -0.037(9)
C17 0.108(10) 0.071(8) 0.071(9) -0.002(7) 0.002(7) -0.023(7)
C18 0.113(10) 0.061(9) 0.065(9) 0.001(6) -0.012(7) -0.018(7)
C19 0.103(10) 0.039(8) 0.046(8) -0.001(6) -0.021(6) -0.008(6)
C20 0.100(9) 0.042(8) 0.049(7) -0.007(6) -0.024(6) -0.002(6)
C21 0.161(19) 0.044(13) 0.064(15) -0.034(12) -0.019(13) 0.014(13)
C22 0.134(17) 0.041(13) 0.087(15) 0.004(14) -0.054(14) 0.001(11)
C23 0.144(19) 0.069(18) 0.078(17) 0.003(13) -0.041(14) 0.006(14)
C24 0.123(17) 0.065(16) 0.086(17) -0.014(14) -0.042(13) 0.010(12)
C25 0.117(16) 0.030(13) 0.045(13) -0.010(12) -0.022(12) -0.003(11)
C26 0.105(15) 0.058(16) 0.040(13) 0.000(14) -0.022(11) -0.001(11)
C27 0.18(2) 0.058(15) 0.068(16) -0.021(13) -0.046(14) 0.016(14)
C28 0.16(2) 0.088(19) 0.084(17) -0.048(14) -0.052(15) 0.019(15)
C29 0.125(17) 0.056(14) 0.107(18) -0.048(16) -0.026(15) 0.005(12)
C30 0.162(19) 0.037(14) 0.052(14) -0.004(11) -0.031(12) -0.009(13)
C31 0.151(9) 0.023(8) 0.037(8) 0.007(6) -0.019(7) 0.000(6)
C32 0.152(9) 0.042(9) 0.048(10) -0.016(7) -0.022(7) 0.000(7)
C33 0.177(9) 0.044(9) 0.055(10) -0.021(7) -0.039(8) 0.017(7)
C34 0.194(10) 0.033(8) 0.047(9) -0.009(6) -0.049(8) 0.011(7)
C35 0.256(11) 0.080(12) 0.087(13) -0.053(10) -0.060(8) 0.008(8)
C36 0.182(9) 0.061(11) 0.081(11) -0.024(8) -0.056(8) 0.012(8)
C37 0.153(9) 0.042(10) 0.074(11) -0.012(7) -0.026(8) -0.001(7)
C38 0.192(17) 0.066(7) 0.111(11) -0.041(7) -0.067(10) 0.049(9)
C39 0.134(14) 0.046(8) 0.106(10) -0.036(6) -0.078(9) 0.028(8)
C40 0.159(14) 0.043(7) 0.116(10) -0.033(6) -0.074(9) 0.024(9)
C41 0.165(16) 0.044(7) 0.156(11) -0.040(7) -0.080(9) 0.028(8)
C42 0.172(15) 0.057(6) 0.152(11) -0.054(6) -0.102(9) 0.050(8)
C43 0.216(18) 0.074(7) 0.134(11) -0.058(7) -0.081(10) 0.059(10)
C44 0.218(17) 0.065(7) 0.214(14) -0.071(7) -0.128(11) 0.075(9)
C45 0.123(8) 0.037(6) 0.041(9) -0.020(5) -0.036(8) 0.005(5)
C46 0.124(8) 0.044(7) 0.075(11) -0.011(6) -0.039(8) 0.002(5)
C47 0.116(7) 0.046(7) 0.065(10) -0.011(6) -0.021(8) 0.009(6)
C48 0.117(7) 0.034(6) 0.050(9) -0.024(5) -0.021(7) 0.012(5)
C49 0.119(7) 0.049(7) 0.034(9) -0.006(5) -0.025(7) 0.007(5)
C50 0.119(7) 0.053(7) 0.038(9) 0.000(6) -0.026(8) 0.005(5)
C51 0.125(7) 0.033(7) 0.063(10) -0.018(5) -0.027(7) 0.006(5)
C52 0.115(15) 0.022(12) 0.045(13) -0.005(12) -0.003(11) 0.015(10)
C53 0.104(15) 0.065(15) 0.048(13) -0.015(12) -0.026(11) 0.001(11)
C54 0.111(15) 0.017(12) 0.052(13) 0.004(9) -0.010(10) 0.020(9)
C55 0.123(16) 0.036(15) 0.075(15) -0.033(14) -0.034(12) 0.022(10)
C56 0.106(14) 0.048(13) 0.037(12) -0.013(11) -0.007(10) 0.024(10)
C57 0.136(17) 0.054(16) 0.040(13) -0.014(11) -0.016(11) 0.024(12)
C58 0.117(15) 0.019(13) 0.061(14) -0.018(11) -0.024(12) -0.006(10)
C59 0.130(10) 0.065(10) 0.052(10) -0.016(8) -0.017(8) -0.005(8)
C60 0.126(10) 0.082(12) 0.070(11) -0.020(8) -0.015(9) -0.004(8)
C61 0.114(10) 0.072(11) 0.045(11) 0.001(7) -0.007(7) -0.019(7)
C62 0.108(11) 0.072(10) 0.036(9) -0.005(8) -0.018(8) -0.021(8)
C63 0.110(10) 0.068(10) 0.024(9) -0.008(7) -0.016(8) -0.020(7)
C64 0.077(16) 0.053(13) 0.022(10) 0.002(9) -0.005(11) 0.004(11)
C65 0.14(2) 0.076(15) 0.071(14) -0.022(12) -0.031(15) -0.020(14)
C66 0.11(2) 0.123(19) 0.12(2) -0.075(15) -0.034(19) 0.021(17)
C67 0.10(2) 0.16(2) 0.065(14) -0.052(15) -0.022(14) 0.045(16)
C68 0.13(2) 0.076(16) 0.080(16) -0.035(12) -0.050(16) 0.012(14)

loop_
_atom_type_symbol
_atom_type_description
_atom_type_scat_dispersion_real
_atom_type_scat_dispersion_imag
_atom_type_scat_source
C C 0.0033 0.0016 'International Tables Vol C Tables 4.2.6.8 and 6.1.1.4'
H H 0.0000 0.0000 'International Tables Vol C Tables 4.2.6.8 and 6.1.1.4'
Cd Cd -0.8075 1.2024 'International Tables Vol C Tables 4.2.6.8 and 6.1.1.4'
N N 0.0061 0.0033 'International Tables Vol C Tables 4.2.6.8 and 6.1.1.4'
O O 0.0106 0.0060 'International Tables Vol C Tables 4.2.6.8 and 6.1.1.4'
P P 0.1023 0.0942 'International Tables Vol C Tables 4.2.6.8 and 6.1.1.4'

loop_
_geom_angle_atom_site_label_1
_geom_angle_atom_site_label_2
_geom_angle_atom_site_label_3
_geom_angle
_geom_angle_site_symmetry_1
_geom_angle_site_symmetry_3
_geom_angle_publ_flag
O10 Cd1 O9 54.1(4) 1_545 1_545 ?
O10 Cd1 O17 130.7(4) 1_545 . ?
O10 Cd1 N5 87.5(5) 1_545 . ?
O16 Cd1 O9 94.9(4) . 1_545 ?
O16 Cd1 O10 106.9(4) . 1_545 ?
O16 Cd1 O17 91.4(5) . . ?
O16 Cd1 N4 99.5(5) . . ?
O16 Cd1 N5 165.1(5) . . ?
O17 Cd1 O9 79.6(5) . 1_545 ?
O17 Cd1 N5 81.3(4) . . ?
N4 Cd1 O9 162.9(5) . 1_545 ?
N4 Cd1 O10 128.5(4) . 1_545 ?
N4 Cd1 O17 90.9(5) . . ?
N4 Cd1 N5 67.9(6) . . ?
N5 Cd1 O9 96.5(5) . 1_545 ?
O7 Cd2 C58 27.7(4) . . ?
O8 Cd2 O7 55.7(4) . . ?
O8 Cd2 N7 116.8(4) . . ?
O8 Cd2 C58 28.0(4) . . ?
O11 Cd2 O7 87.8(4) . . ?
O11 Cd2 O8 143.3(4) . . ?
O11 Cd2 O12 99.3(5) . . ?
O11 Cd2 N6 90.2(5) . . ?
O11 Cd2 N7 98.9(4) . . ?
O11 Cd2 C58 115.4(5) . . ?
O12 Cd2 O7 95.8(4) . . ?
O12 Cd2 O8 89.0(4) . . ?
O12 Cd2 N6 160.2(4) . . ?
O12 Cd2 N7 90.7(6) . . ?
O12 Cd2 C58 92.5(4) . . ?
N6 Cd2 O7 102.0(4) . . ?
N6 Cd2 O8 93.7(4) . . ?
N6 Cd2 N7 70.6(6) . . ?
N6 Cd2 C58 99.2(5) . . ?
N7 Cd2 O7 169.9(5) . . ?
N7 Cd2 C58 144.5(5) . . ?
O5 P1 O6 94.3(6) . . ?
O5 P1 N3 111.0(6) . . ?
O6 P1 N3 109.0(6) . . ?
N1 P1 O5 109.5(6) . . ?
N1 P1 O6 112.6(6) . . ?
N1 P1 N3 117.8(7) . . ?
O1 P2 O2 97.7(7) . . ?
O1 P2 N1 109.5(6) . . ?
O1 P2 N2 112.4(5) . . ?
O2 P2 N1 109.3(6) . . ?
O2 P2 N2 110.9(6) . . ?
N2 P2 N1 115.6(7) . . ?
O3 P3 O4 101.9(5) . . ?
O3 P3 N3 104.6(6) . . ?
N2 P3 O3 113.4(6) . . ?
N2 P3 O4 106.5(6) . . ?
N2 P3 N3 119.8(6) . . ?
N3 P3 O4 109.3(6) . . ?
C31 O1 P2 124.2(8) . . ?
C52 O2 P2 120.6(10) . . ?
C1 O3 P3 120.6(8) . . ?
C20 O4 P3 116.7(9) . . ?
C39 O5 P1 122.4(10) . . ?
C45 O6 P1 123.5(8) . . ?
C58 O7 Cd2 91.9(10) . . ?
C58 O8 Cd2 92.4(9) . . ?
C51 O9 Cd1 90.3(9) . 1_565 ?
C51 O10 Cd1 96.7(10) . 1_565 ?
Cd2 O11 H11A 109.4 . . ?
Cd2 O11 H11B 110.5 . . ?
H11A O11 H11B 103.6 . . ?
Cd2 O12 H12A 113.8 . . ?
Cd2 O12 H12B 113.8 . . ?
H12A O12 H12B 100.3 . . ?
C35 O16 Cd1 111.2(15) . . ?
Cd1 O17 H17A 127.6 . . ?
Cd1 O17 H17B 127.9 . . ?
H17A O17 H17B 104.5 . . ?
P1 N1 P2 124.1(7) . . ?
P3 N2 P2 122.1(8) . . ?
P3 N3 P1 119.3(8) . . ?
C21 N4 Cd1 125.2(13) . . ?
C21 N4 C25 115.1(14) . . ?
C25 N4 Cd1 119.6(13) . . ?
C26 N5 Cd1 119.1(13) . . ?
C26 N5 C30 119.7(14) . . ?
C30 N5 Cd1 121.2(14) . . ?
C59 N6 Cd2 122.7(12) . . ?
C63 N6 Cd2 121.6(12) . . ?
C63 N6 C59 115.7(17) . . ?
C64 N7 Cd2 113.9(14) . . ?
C68 N7 Cd2 125.4(15) . . ?
C68 N7 C64 120.8(17) . . ?
C2 C1 O3 118.2(13) . . ?
C10 C1 O3 117.4(14) . . ?
C10 C1 C2 124.0(15) . . ?
C1 C2 H2 121.9 . . ?
C3 C2 C1 116.2(16) . . ?
C3 C2 H2 121.9 . . ?
C2 C3 H3 117.1 . . ?
C4 C3 C2 125.8(17) . . ?
C4 C3 H3 117.1 . . ?
C3 C4 C5 123.2(17) . . ?
C3 C4 C9 115.9(15) . . ?
C5 C4 C9 120.8(16) . . ?
C4 C5 H5 119.5 . . ?
C4 C5 C6 121.0(17) . . ?
C6 C5 H5 119.5 . . ?
C5 C6 H6 121.1 . . ?
C7 C6 C5 117.7(17) . . ?
C7 C6 H6 121.1 . . ?
C6 C7 H7 119.2 . . ?
C8 C7 C6 121.6(17) . . ?
C8 C7 H7 119.2 . . ?
C7 C8 H8 118.6 . . ?
C7 C8 C9 122.9(15) . . ?
C9 C8 H8 118.6 . . ?
C8 C9 C4 115.6(14) . . ?
C8 C9 C10 122.7(14) . . ?
C10 C9 C4 121.5(14) . . ?
C1 C10 C9 116.3(15) . . ?
C1 C10 C11 121.6(14) . . ?
C9 C10 C11 121.9(13) . . ?
C12 C11 C10 121.8(14) . . ?
C20 C11 C10 123.1(16) . . ?
C20 C11 C12 114.6(16) . . ?
C11 C12 C17 120.4(16) . . ?
C13 C12 C11 123.9(17) . . ?
C13 C12 C17 115.7(17) . . ?
C12 C13 H13 118.8 . . ?
C14 C13 C12 122.4(19) . . ?
C14 C13 H13 118.8 . . ?
C13 C14 H14 119.9 . . ?
C13 C14 C15 120.2(19) . . ?
C15 C14 H14 119.9 . . ?
C14 C15 H15 121.8 . . ?
C16 C15 C14 116(2) . . ?
C16 C15 H15 121.8 . . ?
C15 C16 H16 117.1 . . ?
C17 C16 C15 126(2) . . ?
C17 C16 H16 117.1 . . ?
C16 C17 C12 119.1(18) . . ?
C16 C17 C18 125(2) . . ?
C18 C17 C12 116.2(17) . . ?
C17 C18 H18 118.2 . . ?
C19 C18 C17 123.6(18) . . ?
C19 C18 H18 118.2 . . ?
C18 C19 H19 121.1 . . ?
C18 C19 C20 117.8(16) . . ?
C20 C19 H19 121.1 . . ?
C11 C20 O4 117.5(15) . . ?
C11 C20 C19 126.8(18) . . ?
C19 C20 O4 115.7(15) . . ?
N4 C21 H21 115.7 . . ?
N4 C21 C22 128.6(15) . . ?
C22 C21 H21 115.7 . . ?
C21 C22 H22 123.5 . . ?
C23 C22 C21 113.0(16) . . ?
C23 C22 H22 123.5 . . ?
C22 C23 H23 119.6 . . ?
C22 C23 C24 120.9(17) . . ?
C24 C23 H23 119.6 . . ?
C23 C24 H24 120.3 . . ?
C25 C24 C23 119.4(17) . . ?
C25 C24 H24 120.3 . . ?
N4 C25 C24 122.9(16) . . ?
N4 C25 C26 115.5(17) . . ?
C24 C25 C26 121.5(19) . . ?
N5 C26 C25 117.4(18) . . ?
N5 C26 C27 119.6(16) . . ?
C27 C26 C25 122.8(19) . . ?
C26 C27 H27 120.9 . . ?
C28 C27 C26 118.1(16) . . ?
C28 C27 H27 120.9 . . ?
C27 C28 H28 119.4 . . ?
C27 C28 C29 121.3(17) . . ?
C29 C28 H28 119.4 . . ?
C28 C29 H29 122.1 . . ?
C30 C29 C28 115.9(17) . . ?
C30 C29 H29 122.1 . . ?
N5 C30 H30 117.3 . . ?
C29 C30 N5 125.3(16) . . ?
C29 C30 H30 117.3 . . ?
C32 C31 O1 117.8(18) . . ?
C32 C31 C37 124.2(18) . . ?
C37 C31 O1 117.7(18) . . ?
C31 C32 H32 120.6 . . ?
C31 C32 C33 118.8(18) . . ?
C33 C32 H32 120.6 . . ?
C32 C33 H33 119.7 . . ?
C32 C33 C34 120.7(18) . . ?
C34 C33 H33 119.7 . . ?
C33 C34 C35 121(2) . . ?
C36 C34 C33 117.4(15) . . ?
C36 C34 C35 122(2) . . ?
O15 C35 C34 120(2) . . ?
O16 C35 O15 119.0(18) . . ?
O16 C35 C34 121(2) . . ?
C34 C36 H36 118.8 . . ?
C34 C36 C37 122.3(18) . . ?
C37 C36 H36 118.8 . . ?
C31 C37 C36 116.2(19) . . ?
C31 C37 H37 121.9 . . ?
C36 C37 H37 121.9 . . ?
C39 C38 H38 120.6 . . ?
C43 C38 H38 120.6 . . ?
C43 C38 C39 119(2) . . ?
O5 C39 C38 118.0(18) . . ?
O5 C39 C40 121.6(17) . . ?
C40 C39 C38 119.6(17) . . ?
C39 C40 H40 119.7 . . ?
C41 C40 C39 120.7(19) . . ?
C41 C40 H40 119.7 . . ?
C40 C41 H41 119.1 . . ?
C40 C41 C42 121.9(19) . . ?
C42 C41 H41 119.1 . . ?
C41 C42 C43 119.4(13) . . ?
C41 C42 C44 123.2(14) . . ?
C43 C42 C44 117.3(13) . . ?
C38 C43 C42 119.3(18) . . ?
C38 C43 H43 120.3 . . ?
C42 C43 H43 120.3 . . ?
O13 C44 C42 120.6(10) . . ?
O14 C44 O13 118.7(9) . . ?
O14 C44 C42 120.2(9) . . ?
C46 C45 O6 117.1(16) . . ?
C46 C45 C50 118.6(17) . . ?
C50 C45 O6 124.3(16) . . ?
C45 C46 H46 118.9 . . ?
C45 C46 C47 122.2(17) . . ?
C47 C46 H46 118.9 . . ?
C46 C47 H47 120.1 . . ?
C48 C47 C46 119.8(16) . . ?
C48 C47 H47 120.1 . . ?
C47 C48 C49 117.3(14) . . ?
C47 C48 C51 122.9(17) . . ?
C49 C48 C51 119.6(16) . . ?
C48 C49 H49 119.5 . . ?
C50 C49 C48 121.1(15) . . ?
C50 C49 H49 119.5 . . ?
C45 C50 H50 119.6 . . ?
C49 C50 C45 120.8(17) . . ?
C49 C50 H50 119.6 . . ?
O9 C51 C48 118.6(17) . . ?
O10 C51 O9 118.7(14) . . ?
O10 C51 C48 122.7(18) . . ?
C53 C52 O2 122.2(18) . . ?
C53 C52 C57 118.9(14) . . ?
C57 C52 O2 118.8(16) . . ?
C52 C53 H53 120.1 . . ?
C52 C53 C54 119.8(15) . . ?
C54 C53 H53 120.1 . . ?
C53 C54 H54 119.1 . . ?
C53 C54 C55 121.7(14) . . ?
C55 C54 H54 119.1 . . ?
C54 C55 C58 120.4(18) . . ?
C56 C55 C54 117.7(14) . . ?
C56 C55 C58 121.9(19) . . ?
C55 C56 H56 119.3 . . ?
C55 C56 C57 121.3(15) . . ?
C57 C56 H56 119.3 . . ?
C52 C57 C56 120.5(14) . . ?
C52 C57 H57 119.8 . . ?
C56 C57 H57 119.8 . . ?
O7 C58 Cd2 60.5(8) . . ?
O7 C58 O8 120.1(15) . . ?
O7 C58 C55 121.2(17) . . ?
O8 C58 Cd2 59.6(8) . . ?
O8 C58 C55 118.8(16) . . ?
C55 C58 Cd2 178.3(14) . . ?
N6 C59 H59 117.4 . . ?
N6 C59 C60 125.1(19) . . ?
C60 C59 H59 117.4 . . ?
C59 C60 H60 123.2 . . ?
C61 C60 C59 113.6(18) . . ?
C61 C60 H60 123.2 . . ?
C60 C61 H61 117.7 . . ?
C62 C61 C60 124.6(19) . . ?
C62 C61 H61 117.7 . . ?
C61 C62 H62 121.7 . . ?
C61 C62 C63 116.6(18) . . ?
C63 C62 H62 121.7 . . ?
N6 C63 C62 124.3(18) . . ?
N6 C63 C64 112.6(17) . . ?
C62 C63 C64 123.1(17) . . ?
N7 C64 C63 121.3(18) . . ?
N7 C64 C65 115.3(16) . . ?
C65 C64 C63 123(2) . . ?
C64 C65 H65 119.0 . . ?
C66 C65 C64 122.1(19) . . ?
C66 C65 H65 119.0 . . ?
C65 C66 H66 120.6 . . ?
C67 C66 C65 119(2) . . ?
C67 C66 H66 120.6 . . ?
C66 C67 H67 121.0 . . ?
C66 C67 C68 118(2) . . ?
C68 C67 H67 121.0 . . ?
N7 C68 C67 125(2) . . ?
N7 C68 H68 117.6 . . ?
C67 C68 H68 117.6 . . ?

loop_
_geom_bond_atom_site_label_1
_geom_bond_atom_site_label_2
_geom_bond_distance
_geom_bond_site_symmetry_2
_geom_bond_publ_flag
Cd1 O9 2.441(10) 1_545 ?
Cd1 O10 2.345(9) 1_545 ?
Cd1 O16 2.225(10) . ?
Cd1 O17 2.351(12) . ?
Cd1 N4 2.340(12) . ?
Cd1 N5 2.383(11) . ?
Cd2 O7 2.363(10) . ?
Cd2 O8 2.342(10) . ?
Cd2 O11 2.267(10) . ?
Cd2 O12 2.320(11) . ?
Cd2 N6 2.327(14) . ?
Cd2 N7 2.362(15) . ?
Cd2 C58 2.714(16) . ?
P1 O5 1.579(10) . ?
P1 O6 1.590(10) . ?
P1 N1 1.564(14) . ?
P1 N3 1.614(12) . ?
P2 O1 1.562(9) . ?
P2 O2 1.574(12) . ?
P2 N1 1.585(13) . ?
P2 N2 1.585(11) . ?
P3 O3 1.577(9) . ?
P3 O4 1.620(9) . ?
P3 N2 1.574(13) . ?
P3 N3 1.589(12) . ?
O1 C31 1.391(17) . ?
O2 C52 1.390(15) . ?
O3 C1 1.425(16) . ?
O4 C20 1.393(17) . ?
O5 C39 1.363(17) . ?
O6 C45 1.402(16) . ?
O7 C58 1.260(16) . ?
O8 C58 1.277(16) . ?
O9 C51 1.301(18) . ?
O10 C51 1.231(17) . ?
O11 H11A 0.8661 . ?
O11 H11B 0.8669 . ?
O12 H12A 0.9304 . ?
O12 H12B 0.9331 . ?
O13 C44 1.275(9) . ?
O14 C44 1.269(9) . ?
O15 C35 1.29(3) . ?
O16 C35 1.17(3) . ?
O17 H17A 0.8577 . ?
O17 H17B 0.8577 . ?
N4 C21 1.305(17) . ?
N4 C25 1.355(17) . ?
N5 C26 1.305(17) . ?
N5 C30 1.352(18) . ?
N6 C59 1.341(18) . ?
N6 C63 1.337(18) . ?
N7 C64 1.386(18) . ?
N7 C68 1.28(2) . ?
C1 C2 1.414(19) . ?
C1 C10 1.377(18) . ?
C2 H2 0.9300 . ?
C2 C3 1.366(19) . ?
C3 H3 0.9300 . ?
C3 C4 1.36(2) . ?
C4 C5 1.389(19) . ?
C4 C9 1.448(19) . ?
C5 H5 0.9300 . ?
C5 C6 1.43(2) . ?
C6 H6 0.9300 . ?
C6 C7 1.39(2) . ?
C7 H7 0.9300 . ?
C7 C8 1.374(18) . ?
C8 H8 0.9300 . ?
C8 C9 1.418(18) . ?
C9 C10 1.425(18) . ?
C10 C11 1.454(18) . ?
C11 C12 1.435(19) . ?
C11 C20 1.347(18) . ?
C12 C13 1.42(2) . ?
C12 C17 1.47(2) . ?
C13 H13 0.9300 . ?
C13 C14 1.36(2) . ?
C14 H14 0.9300 . ?
C14 C15 1.46(2) . ?
C15 H15 0.9300 . ?
C15 C16 1.35(2) . ?
C16 H16 0.9300 . ?
C16 C17 1.35(2) . ?
C17 C18 1.39(2) . ?
C18 H18 0.9300 . ?
C18 C19 1.329(19) . ?
C19 H19 0.9300 . ?
C19 C20 1.379(19) . ?
C21 H21 0.9300 . ?
C21 C22 1.44(2) . ?
C22 H22 0.9300 . ?
C22 C23 1.37(2) . ?
C23 H23 0.9300 . ?
C23 C24 1.41(2) . ?
C24 H24 0.9300 . ?
C24 C25 1.370(19) . ?
C25 C26 1.45(2) . ?
C26 C27 1.43(2) . ?
C27 H27 0.9300 . ?
C27 C28 1.35(2) . ?
C28 H28 0.9300 . ?
C28 C29 1.41(2) . ?
C29 H29 0.9300 . ?
C29 C30 1.312(19) . ?
C30 H30 0.9300 . ?
C31 C32 1.36(2) . ?
C31 C37 1.38(2) . ?
C32 H32 0.9300 . ?
C32 C33 1.397(18) . ?
C33 H33 0.9300 . ?
C33 C34 1.42(2) . ?
C34 C35 1.468(16) . ?
C34 C36 1.40(2) . ?
C36 H36 0.9300 . ?
C36 C37 1.42(2) . ?
C37 H37 0.9300 . ?
C38 H38 0.9300 . ?
C38 C39 1.43(2) . ?
C38 C43 1.397(19) . ?
C39 C40 1.41(2) . ?
C40 H40 0.9300 . ?
C40 C41 1.330(18) . ?
C41 H41 0.9300 . ?
C41 C42 1.39(2) . ?
C42 C43 1.44(2) . ?
C42 C44 1.454(9) . ?
C43 H43 0.9300 . ?
C45 C46 1.32(2) . ?
C45 C50 1.392(19) . ?
C46 H46 0.9300 . ?
C46 C47 1.424(18) . ?
C47 H47 0.9300 . ?
C47 C48 1.364(18) . ?
C48 C49 1.417(19) . ?
C48 C51 1.426(10) . ?
C49 H49 0.9300 . ?
C49 C50 1.363(17) . ?
C50 H50 0.9300 . ?
C52 C53 1.362(18) . ?
C52 C57 1.379(18) . ?
C53 H53 0.9300 . ?
C53 C54 1.378(17) . ?
C54 H54 0.9300 . ?
C54 C55 1.386(18) . ?
C55 C56 1.352(18) . ?
C55 C58 1.468(19) . ?
C56 H56 0.9300 . ?
C56 C57 1.382(18) . ?
C57 H57 0.9300 . ?
C59 H59 0.9300 . ?
C59 C60 1.40(2) . ?
C60 H60 0.9300 . ?
C60 C61 1.38(2) . ?
C61 H61 0.9300 . ?
C61 C62 1.319(19) . ?
C62 H62 0.9300 . ?
C62 C63 1.38(2) . ?
C63 C64 1.47(2) . ?
C64 C65 1.45(2) . ?
C65 H65 0.9300 . ?
C65 C66 1.40(2) . ?
C66 H66 0.9300 . ?
C66 C67 1.32(2) . ?
C67 H67 0.9300 . ?
C67 C68 1.43(2) . ?
C68 H68 0.9300 . ?

loop_
_geom_torsion_atom_site_label_1
_geom_torsion_atom_site_label_2
_geom_torsion_atom_site_label_3
_geom_torsion_atom_site_label_4
_geom_torsion
_geom_torsion_site_symmetry_1
_geom_torsion_site_symmetry_2
_geom_torsion_site_symmetry_3
_geom_torsion_site_symmetry_4
_geom_torsion_publ_flag
Cd1 O9 C51 O10 -3.2(16) 1_565 . . . ?
Cd1 O9 C51 C48 175.7(12) 1_565 . . . ?
Cd1 O10 C51 O9 3.3(17) 1_565 . . . ?
Cd1 O10 C51 C48 -175.5(13) 1_565 . . . ?
Cd1 O16 C35 O15 -6(3) . . . . ?
Cd1 O16 C35 C34 177.0(14) . . . . ?
Cd1 N4 C21 C22 173.4(14) . . . . ?
Cd1 N4 C25 C24 -175.0(13) . . . . ?
Cd1 N4 C25 C26 8.6(19) . . . . ?
Cd1 N5 C26 C25 -2.3(19) . . . . ?
Cd1 N5 C26 C27 174.3(13) . . . . ?
Cd1 N5 C30 C29 -175.3(14) . . . . ?
Cd2 O7 C58 O8 -1.1(17) . . . . ?
Cd2 O7 C58 C55 179.6(14) . . . . ?
Cd2 O8 C58 O7 1.1(17) . . . . ?
Cd2 O8 C58 C55 -179.6(14) . . . . ?
Cd2 N6 C59 C60 180.0(12) . . . . ?
Cd2 N6 C63 C62 176.8(11) . . . . ?
Cd2 N6 C63 C64 -1.2(16) . . . . ?
Cd2 N7 C64 C63 -0.2(17) . . . . ?
Cd2 N7 C64 C65 178.0(10) . . . . ?
Cd2 N7 C68 C67 -177.2(12) . . . . ?
P1 O5 C39 C38 83.7(18) . . . . ?
P1 O5 C39 C40 -106.1(16) . . . . ?
P1 O6 C45 C46 -125.2(13) . . . . ?
P1 O6 C45 C50 55.6(18) . . . . ?
P2 O1 C31 C32 78.1(17) . . . . ?
P2 O1 C31 C37 -108.3(15) . . . . ?
P2 O2 C52 C53 85.5(17) . . . . ?
P2 O2 C52 C57 -98.7(15) . . . . ?
P3 O3 C1 C2 -112.2(13) . . . . ?
P3 O3 C1 C10 75.0(17) . . . . ?
P3 O4 C20 C11 77.6(15) . . . . ?
P3 O4 C20 C19 -102.4(13) . . . . ?
O1 P2 O2 C52 171.1(12) . . . . ?
O1 P2 N1 P1 117.0(8) . . . . ?
O1 P2 N2 P3 -113.7(8) . . . . ?
O1 C31 C32 C33 179.2(12) . . . . ?
O1 C31 C37 C36 179.6(12) . . . . ?
O2 P2 O1 C31 124.2(14) . . . . ?
O2 P2 N1 P1 -137.0(8) . . . . ?
O2 P2 N2 P3 138.1(8) . . . . ?
O2 C52 C53 C54 178.9(14) . . . . ?
O2 C52 C57 C56 -178.3(14) . . . . ?
O3 P3 O4 C20 -52.6(11) . . . . ?
O3 P3 N2 P2 118.7(8) . . . . ?
O3 P3 N3 P1 -132.8(7) . . . . ?
O3 C1 C2 C3 -174.5(15) . . . . ?
O3 C1 C10 C9 178.4(11) . . . . ?
O3 C1 C10 C11 -7(2) . . . . ?
O4 P3 O3 C1 -40.0(12) . . . . ?
O4 P3 N2 P2 -130.1(7) . . . . ?
O4 P3 N3 P1 118.8(8) . . . . ?
O5 P1 O6 C45 154.1(12) . . . . ?
O5 P1 N1 P2 -126.4(8) . . . . ?
O5 P1 N3 P3 133.6(7) . . . . ?
O5 C39 C40 C41 -176.1(15) . . . . ?
O6 P1 O5 C39 -177.3(13) . . . . ?
O6 P1 N1 P2 130.0(8) . . . . ?
O6 P1 N3 P3 -123.8(8) . . . . ?
O6 C45 C46 C47 175.4(12) . . . . ?
O6 C45 C50 C49 -178.4(12) . . . . ?
N1 P1 O5 C39 66.9(14) . . . . ?
N1 P1 O6 C45 -92.6(13) . . . . ?
N1 P1 N3 P3 6.2(10) . . . . ?
N1 P2 O1 C31 -122.1(14) . . . . ?
N1 P2 O2 C52 57.2(13) . . . . ?
N1 P2 N2 P3 12.9(10) . . . . ?
N2 P2 O1 C31 7.7(16) . . . . ?
N2 P2 O2 C52 -71.4(13) . . . . ?
N2 P2 N1 P1 -11.0(11) . . . . ?
N2 P3 O3 C1 74.1(11) . . . . ?
N2 P3 O4 C20 -171.6(10) . . . . ?
N2 P3 N3 P1 -4.3(11) . . . . ?
N3 P1 O5 C39 -65.0(15) . . . . ?
N3 P1 O6 C45 40.1(14) . . . . ?
N3 P1 N1 P2 1.7(11) . . . . ?
N3 P3 O3 C1 -153.7(11) . . . . ?
N3 P3 O4 C20 57.7(11) . . . . ?
N3 P3 N2 P2 -5.7(11) . . . . ?
N4 C21 C22 C23 1(3) . . . . ?
N4 C25 C26 N5 -4(2) . . . . ?
N4 C25 C26 C27 179.5(16) . . . . ?
N5 C26 C27 C28 4(3) . . . . ?
N6 C59 C60 C61 2(2) . . . . ?
N6 C63 C64 N7 0.9(19) . . . . ?
N6 C63 C64 C65 -177.1(13) . . . . ?
N7 C64 C65 C66 3(2) . . . . ?
C1 C2 C3 C4 -4(3) . . . . ?
C1 C10 C11 C12 126.8(16) . . . . ?
C1 C10 C11 C20 -45(2) . . . . ?
C2 C1 C10 C9 6(2) . . . . ?
C2 C1 C10 C11 -179.3(14) . . . . ?
C2 C3 C4 C5 -176.4(18) . . . . ?
C2 C3 C4 C9 5(3) . . . . ?
C3 C4 C5 C6 -179.8(18) . . . . ?
C3 C4 C9 C8 -175.4(15) . . . . ?
C3 C4 C9 C10 0(2) . . . . ?
C4 C5 C6 C7 -4(3) . . . . ?
C4 C9 C10 C1 -5(2) . . . . ?
C4 C9 C10 C11 -179.4(15) . . . . ?
C5 C4 C9 C8 6(2) . . . . ?
C5 C4 C9 C10 -179.3(15) . . . . ?
C5 C6 C7 C8 4(3) . . . . ?
C6 C7 C8 C9 1(3) . . . . ?
C7 C8 C9 C4 -6(2) . . . . ?
C7 C8 C9 C10 179.0(15) . . . . ?
C8 C9 C10 C1 170.1(14) . . . . ?
C8 C9 C10 C11 -5(2) . . . . ?
C9 C4 C5 C6 -1(3) . . . . ?
C9 C10 C11 C12 -59(2) . . . . ?
C9 C10 C11 C20 129.4(16) . . . . ?
C10 C1 C2 C3 -2(3) . . . . ?
C10 C11 C12 C13 0(2) . . . . ?
C10 C11 C12 C17 -179.3(14) . . . . ?
C10 C11 C20 O4 -1(2) . . . . ?
C10 C11 C20 C19 178.7(14) . . . . ?
C11 C12 C13 C14 178.0(14) . . . . ?
C11 C12 C17 C16 -174.3(15) . . . . ?
C11 C12 C17 C18 1(2) . . . . ?
C12 C11 C20 O4 -173.6(11) . . . . ?
C12 C11 C20 C19 6(2) . . . . ?
C12 C13 C14 C15 0(3) . . . . ?
C12 C17 C18 C19 6(2) . . . . ?
C13 C12 C17 C16 6(2) . . . . ?
C13 C12 C17 C18 -177.9(14) . . . . ?
C13 C14 C15 C16 0(3) . . . . ?
C14 C15 C16 C17 4(3) . . . . ?
C15 C16 C17 C12 -8(3) . . . . ?
C15 C16 C17 C18 177.3(19) . . . . ?
C16 C17 C18 C19 -178.8(17) . . . . ?
C17 C12 C13 C14 -3(2) . . . . ?
C17 C18 C19 C20 -7(2) . . . . ?
C18 C19 C20 O4 -179.7(12) . . . . ?
C18 C19 C20 C11 0(2) . . . . ?
C20 C11 C12 C13 172.4(14) . . . . ?
C20 C11 C12 C17 -7(2) . . . . ?
C21 N4 C25 C24 2(2) . . . . ?
C21 N4 C25 C26 -174.7(14) . . . . ?
C21 C22 C23 C24 2(3) . . . . ?
C22 C23 C24 C25 -3(3) . . . . ?
C23 C24 C25 N4 1(3) . . . . ?
C23 C24 C25 C26 177.3(16) . . . . ?
C24 C25 C26 N5 179.5(16) . . . . ?
C24 C25 C26 C27 3(3) . . . . ?
C25 N4 C21 C22 -3(3) . . . . ?
C25 C26 C27 C28 -180.0(17) . . . . ?
C26 N5 C30 C29 1(3) . . . . ?
C26 C27 C28 C29 -4(3) . . . . ?
C27 C28 C29 C30 3(3) . . . . ?
C28 C29 C30 N5 -1(3) . . . . ?
C30 N5 C26 C25 -178.5(14) . . . . ?
C30 N5 C26 C27 -2(2) . . . . ?
C31 C32 C33 C34 1(2) . . . . ?
C32 C31 C37 C36 -7(2) . . . . ?
C32 C33 C34 C35 177.0(16) . . . . ?
C32 C33 C34 C36 -5(2) . . . . ?
C33 C34 C35 O15 168.0(17) . . . . ?
C33 C34 C35 O16 -15(3) . . . . ?
C33 C34 C36 C37 4(2) . . . . ?
C34 C36 C37 C31 2(2) . . . . ?
C35 C34 C36 C37 -178.4(16) . . . . ?
C36 C34 C35 O15 -10(3) . . . . ?
C36 C34 C35 O16 168(2) . . . . ?
C37 C31 C32 C33 6(2) . . . . ?
C38 C39 C40 C41 -6(3) . . . . ?
C39 C38 C43 C42 1(3) . . . . ?
C39 C40 C41 C42 7(3) . . . . ?
C40 C41 C42 C43 -4(3) . . . . ?
C40 C41 C42 C44 173.1(18) . . . . ?
C41 C42 C43 C38 0(3) . . . . ?
C41 C42 C44 O13 -166(2) . . . . ?
C41 C42 C44 O14 6(3) . . . . ?
C43 C38 C39 O5 172.5(15) . . . . ?
C43 C38 C39 C40 2(3) . . . . ?
C43 C42 C44 O13 11(3) . . . . ?
C43 C42 C44 O14 -177(2) . . . . ?
C44 C42 C43 C38 -177.3(17) . . . . ?
C45 C46 C47 C48 5(2) . . . . ?
C46 C45 C50 C49 2(2) . . . . ?
C46 C47 C48 C49 -1(2) . . . . ?
C46 C47 C48 C51 -177.3(13) . . . . ?
C47 C48 C49 C50 -2(2) . . . . ?
C47 C48 C51 O9 1(2) . . . . ?
C47 C48 C51 O10 179.4(15) . . . . ?
C48 C49 C50 C45 1(2) . . . . ?
C49 C48 C51 O9 -175.7(14) . . . . ?
C49 C48 C51 O10 3(2) . . . . ?
C50 C45 C46 C47 -5(2) . . . . ?
C51 C48 C49 C50 174.6(13) . . . . ?
C52 C53 C54 C55 -2(2) . . . . ?
C53 C52 C57 C56 -2(3) . . . . ?
C53 C54 C55 C56 1(3) . . . . ?
C53 C54 C55 C58 179.9(15) . . . . ?
C54 C55 C56 C57 0(3) . . . . ?
C54 C55 C58 O7 -10(3) . . . . ?
C54 C55 C58 O8 170.6(16) . . . . ?
C55 C56 C57 C52 1(3) . . . . ?
C56 C55 C58 O7 169.3(16) . . . . ?
C56 C55 C58 O8 -10(3) . . . . ?
C57 C52 C53 C54 3(2) . . . . ?
C58 C55 C56 C57 -179.2(16) . . . . ?
C59 N6 C63 C62 -4(2) . . . . ?
C59 N6 C63 C64 178.0(12) . . . . ?
C59 C60 C61 C62 -1(2) . . . . ?
C60 C61 C62 C63 -2(2) . . . . ?
C61 C62 C63 N6 5(2) . . . . ?
C61 C62 C63 C64 -177.7(13) . . . . ?
C62 C63 C64 N7 -177.1(14) . . . . ?
C62 C63 C64 C65 5(2) . . . . ?
C63 N6 C59 C60 1(2) . . . . ?
C63 C64 C65 C66 -178.7(16) . . . . ?
C64 N7 C68 C67 3(3) . . . . ?
C64 C65 C66 C67 -5(3) . . . . ?
C65 C66 C67 C68 5(3) . . . . ?
C66 C67 C68 N7 -5(3) . . . . ?
C68 N7 C64 C63 179.3(14) . . . . ?
C68 N7 C64 C65 -2(2) . . . . ?

loop_
_smtbx_masks_void_nr
_smtbx_masks_void_average_x
_smtbx_masks_void_average_y
_smtbx_masks_void_average_z
_smtbx_masks_void_volume
_smtbx_masks_void_count_electrons
_smtbx_masks_void_content
1 0.000 0.500 0.000 997.0 242.7 '6 DMF'
